data_7703284
loop_
_publ_author_name
'Lam, Jolie'
'Cao, Levy L.'
'Farrell, Jeffrey M.'
'Stephan, Douglas W.'

_publ_section_title
;
 Reactions of carbene-stabilized borenium cations.
;
_journal_issue 6
_journal_name_full 'Dalton transactions (Cambridge, England : 2003)'
_journal_page_first 1839
_journal_page_last 1846
_journal_paper_doi 10.1039/c9dt04731j
_journal_volume 49
_journal_year 2020
_chemical_formula_sum 'C70.3 H47.78 B3 Br0.52 F30 N2 P'
_chemical_formula_weight 1595.84
_space_group_crystal_system monoclinic
_space_group_IT_number 15
_space_group_name_Hall '-C 2yc'
_space_group_name_H-M_alt 'C 1 2/c 1'
_atom_sites_solution_hydrogens mixed
_audit_creation_method SHELXL-2014/7
_audit_update_record
;
2019-12-12 deposited with the CCDC.	2020-01-14 downloaded from the CCDC.
;
_cell_angle_alpha 90
_cell_angle_beta 108.751(3)
_cell_angle_gamma 90
_cell_formula_units_Z 8
_cell_length_a 33.417(2)
_cell_length_b 15.8768(9)
_cell_length_c 25.8861(17)
_cell_measurement_reflns_used 9736
_cell_measurement_temperature 150(2)
_cell_measurement_theta_max 54.396
_cell_measurement_theta_min 4.814
_cell_volume 13005.1(14)
_computing_structure_refinement 'SHELXL-2014/7 (Sheldrick, 2014)'
_diffrn_ambient_temperature 150(2)
_diffrn_measured_fraction_theta_full 0.999
_diffrn_measured_fraction_theta_max 1.000
_diffrn_measurement_device_type 'Bruker APEX-II CCD'
_diffrn_radiation_type MoK\a
_diffrn_radiation_wavelength 0.71073
_diffrn_reflns_av_R_equivalents 0.0331
_diffrn_reflns_av_unetI/netI 0.0246
_diffrn_reflns_Laue_measured_fraction_full 0.999
_diffrn_reflns_Laue_measured_fraction_max 1.000
_diffrn_reflns_limit_h_max 44
_diffrn_reflns_limit_h_min -44
_diffrn_reflns_limit_k_max 21
_diffrn_reflns_limit_k_min -21
_diffrn_reflns_limit_l_max 34
_diffrn_reflns_limit_l_min -34
_diffrn_reflns_number 114745
_diffrn_reflns_point_group_measured_fraction_full 0.999
_diffrn_reflns_point_group_measured_fraction_max 1.000
_diffrn_reflns_theta_full 25.242
_diffrn_reflns_theta_max 28.283
_diffrn_reflns_theta_min 2.033
_exptl_absorpt_coefficient_mu 0.498
_exptl_crystal_colour colorless
_exptl_crystal_density_diffrn 1.630
_exptl_crystal_description block
_exptl_crystal_F_000 6416
_refine_diff_density_max 0.511
_refine_diff_density_min -0.465
_refine_diff_density_rms 0.057
_refine_ls_extinction_method none
_refine_ls_goodness_of_fit_ref 1.013
_refine_ls_hydrogen_treatment mixed
_refine_ls_matrix_type full
_refine_ls_number_parameters 1011
_refine_ls_number_reflns 16151
_refine_ls_number_restraints 0
_refine_ls_restrained_S_all 1.013
_refine_ls_R_factor_all 0.0666
_refine_ls_R_factor_gt 0.0434
_refine_ls_shift/su_max 0.001
_refine_ls_shift/su_mean 0.000
_refine_ls_structure_factor_coef Fsqd
_refine_ls_weighting_details 'w=1/[\s^2^(Fo^2^)+(0.0501P)^2^+20.8419P] where P=(Fo^2^+2Fc^2^)/3'
_refine_ls_weighting_scheme calc
_refine_ls_wR_factor_gt 0.1026
_refine_ls_wR_factor_ref 0.1164
_reflns_Friedel_coverage 0.000
_reflns_number_gt 12038
_reflns_number_total 16151
_reflns_threshold_expression 'I > 2\s(I)'
_cod_data_source_file c9dt04731j2.cif
_cod_data_source_block LC018
_cod_depositor_comments 'Adding full bibliography for 7703284--7703286.cif.'
_cod_original_cell_volume 13004.9(14)
_cod_original_sg_symbol_H-M 'C 2/c'
_cod_original_formula_sum 'C70.30 H47.78 B3 Br0.52 F30 N2 P'
_cod_database_code 7703284
_shelx_shelxl_version_number 2014/7
_shelx_space_group_comment
;
The symmetry employed for this shelxl refinement is uniquely defined
by the following loop, which should always be used as a source of
symmetry information in preference to the above space-group names.
They are only intended as comments.
;

loop_
_space_group_symop_operation_xyz
'x, y, z'
'-x, y, -z+1/2'
'x+1/2, y+1/2, z'
'-x+1/2, y+1/2, -z+1/2'
'-x, -y, -z'
'x, -y, z-1/2'
'-x+1/2, -y+1/2, -z'
'x+1/2, -y+1/2, z-1/2'

loop_
_atom_site_label
_atom_site_type_symbol
_atom_site_fract_x
_atom_site_fract_y
_atom_site_fract_z
_atom_site_U_iso_or_equiv
_atom_site_adp_type
_atom_site_occupancy
_atom_site_site_symmetry_order
_atom_site_calc_flag
_atom_site_refinement_flags_posn
_atom_site_refinement_flags_adp
_atom_site_refinement_flags_occupancy
_atom_site_disorder_assembly
_atom_site_disorder_group
P1 P 0.27907(2) 0.47687(4) 0.13377(2) 0.03364(13) Uani 1 1 d . . . . .
N1 N 0.43140(4) 0.30689(9) 0.46705(6) 0.0203(3) Uani 1 1 d . . . . .
N2 N 0.47591(4) 0.20580(9) 0.46912(6) 0.0202(3) Uani 1 1 d . . . . .
B1 B 0.44767(6) 0.28344(12) 0.37868(8) 0.0202(4) Uani 1 1 d . . . . .
B2 B 0.55391(6) 0.19243(12) 0.46814(8) 0.0203(4) Uani 1 1 d . . . . .
B3 B 0.34994(6) 0.31811(12) 0.41889(8) 0.0189(4) Uani 1 1 d . . . . .
F1 F 0.55481(4) 0.22972(7) 0.35523(4) 0.0299(2) Uani 1 1 d . . . . .
F2 F 0.54292(4) 0.37736(9) 0.30560(5) 0.0422(3) Uani 1 1 d . . . . .
F3 F 0.53229(4) 0.51912(8) 0.35869(6) 0.0497(4) Uani 1 1 d . . . . .
F4 F 0.52881(4) 0.50686(7) 0.46239(6) 0.0468(3) Uani 1 1 d . . . . .
F5 F 0.53608(4) 0.35842(7) 0.51142(5) 0.0336(3) Uani 1 1 d . . . . .
F6 F 0.55761(4) 0.00256(7) 0.47058(5) 0.0325(3) Uani 1 1 d . . . . .
F7 F 0.61343(5) -0.09416(8) 0.44655(5) 0.0428(3) Uani 1 1 d . . . . .
F8 F 0.67932(5) -0.02552(9) 0.42048(6) 0.0566(4) Uani 1 1 d . . . . .
F9 F 0.68604(4) 0.14570(9) 0.41676(6) 0.0498(4) Uani 1 1 d . . . . .
F10 F 0.63012(4) 0.24388(7) 0.43691(5) 0.0349(3) Uani 1 1 d . . . . .
F11 F 0.62140(4) 0.31264(7) 0.52804(5) 0.0343(3) Uani 1 1 d . . . . .
F12 F 0.65993(4) 0.32275(8) 0.63380(5) 0.0411(3) Uani 1 1 d . . . . .
F13 F 0.63846(5) 0.21895(9) 0.70415(5) 0.0500(4) Uani 1 1 d . . . . .
F14 F 0.57614(4) 0.10154(8) 0.66378(5) 0.0390(3) Uani 1 1 d . . . . .
F15 F 0.53915(3) 0.08426(7) 0.55796(5) 0.0285(2) Uani 1 1 d . . . . .
F16 F 0.37974(3) 0.14218(7) 0.45128(4) 0.0281(2) Uani 1 1 d . . . . .
F17 F 0.38831(4) 0.01954(7) 0.38827(5) 0.0331(3) Uani 1 1 d . . . . .
F18 F 0.36893(4) 0.04227(7) 0.27823(5) 0.0343(3) Uani 1 1 d . . . . .
F19 F 0.34420(4) 0.19814(7) 0.23538(4) 0.0336(3) Uani 1 1 d . . . . .
F20 F 0.33796(3) 0.32478(6) 0.29848(4) 0.0258(2) Uani 1 1 d . . . . .
F21 F 0.28858(4) 0.18056(7) 0.41121(4) 0.0310(2) Uani 1 1 d . . . . .
F22 F 0.25968(4) 0.12081(7) 0.48698(5) 0.0354(3) Uani 1 1 d . . . . .
F23 F 0.28639(4) 0.18647(8) 0.59012(5) 0.0384(3) Uani 1 1 d . . . . .
F24 F 0.34444(5) 0.31210(9) 0.61349(5) 0.0469(3) Uani 1 1 d . . . . .
F25 F 0.37468(4) 0.37412(7) 0.53968(4) 0.0299(2) Uani 1 1 d . . . . .
F26 F 0.26932(3) 0.28670(7) 0.32216(5) 0.0307(2) Uani 1 1 d . . . . .
F27 F 0.20663(4) 0.39228(9) 0.28283(5) 0.0427(3) Uani 1 1 d . . . . .
F28 F 0.20754(4) 0.54842(9) 0.32691(6) 0.0497(4) Uani 1 1 d . . . . .
F29 F 0.27446(4) 0.59323(8) 0.41580(6) 0.0472(3) Uani 1 1 d . . . . .
F30 F 0.33807(4) 0.48880(7) 0.45688(5) 0.0333(3) Uani 1 1 d . . . . .
C1 C 0.45167(5) 0.26549(11) 0.43773(7) 0.0189(3) Uani 1 1 d . . . . .
C2 C 0.44311(6) 0.27271(12) 0.51847(7) 0.0253(4) Uani 1 1 d . . . . .
H2A H 0.4335 0.2898 0.5476 0.030 Uiso 1 1 calc R U . . .
C3 C 0.47105(6) 0.20982(12) 0.51989(8) 0.0260(4) Uani 1 1 d . . . . .
H3A H 0.4847 0.1750 0.5503 0.031 Uiso 1 1 calc R U . . .
C4 C 0.50367(5) 0.15171(11) 0.44832(7) 0.0199(3) Uani 1 1 d . . . . .
H4A H 0.5048 0.0944 0.4647 0.024 Uiso 1 1 calc R U . . .
C5 C 0.48508(5) 0.14348(11) 0.38651(7) 0.0210(3) Uani 1 1 d . . . . .
C6 C 0.49136(6) 0.06799(12) 0.36217(8) 0.0269(4) Uani 1 1 d . . . . .
H6A H 0.5053 0.0223 0.3845 0.032 Uiso 1 1 calc R U . . .
C7 C 0.47751(7) 0.05906(13) 0.30585(9) 0.0324(4) Uani 1 1 d . . . . .
H7A H 0.4817 0.0070 0.2903 0.039 Uiso 1 1 calc R U . . .
C8 C 0.45768(6) 0.12444(13) 0.27195(8) 0.0308(4) Uani 1 1 d . . . . .
H8A H 0.4492 0.1182 0.2334 0.037 Uiso 1 1 calc R U . . .
C9 C 0.45037(6) 0.19874(12) 0.29496(8) 0.0255(4) Uani 1 1 d . . . . .
H9A H 0.4365 0.2436 0.2719 0.031 Uiso 1 1 calc R U . . .
C10 C 0.46297(5) 0.20959(11) 0.35191(7) 0.0211(3) Uani 1 1 d . . . . .
C11 C 0.39776(5) 0.36874(11) 0.44022(7) 0.0201(3) Uani 1 1 d . . . . .
H11A H 0.3968 0.4120 0.4679 0.024 Uiso 1 1 calc R U . . .
C12 C 0.40884(5) 0.41309(11) 0.39435(7) 0.0210(3) Uani 1 1 d . . . . .
C13 C 0.42890(5) 0.37150(11) 0.36070(7) 0.0208(3) Uani 1 1 d . . . . .
C14 C 0.43676(6) 0.41667(12) 0.31832(8) 0.0250(4) Uani 1 1 d . . . . .
H14A H 0.4493 0.3887 0.2950 0.030 Uiso 1 1 calc R U . . .
C15 C 0.42657(6) 0.50095(13) 0.30995(8) 0.0312(4) Uani 1 1 d . . . . .
H15A H 0.4326 0.5310 0.2816 0.037 Uiso 1 1 calc R U . . .
C16 C 0.40754(7) 0.54103(12) 0.34334(9) 0.0345(5) Uani 1 1 d . . . . .
H16A H 0.4007 0.5991 0.3379 0.041 Uiso 1 1 calc R U . . .
C17 C 0.39821(6) 0.49801(12) 0.38465(8) 0.0284(4) Uani 1 1 d . . . . .
H17A H 0.3845 0.5265 0.4065 0.034 Uiso 1 1 calc R U . . .
C18 C 0.54822(5) 0.28515(11) 0.43763(8) 0.0220(4) Uani 1 1 d . . . . .
C19 C 0.54852(6) 0.29612(12) 0.38431(8) 0.0248(4) Uani 1 1 d . . . . .
C20 C 0.54302(6) 0.37264(13) 0.35767(9) 0.0305(4) Uani 1 1 d . . . . .
C21 C 0.53704(6) 0.44420(12) 0.38394(9) 0.0333(5) Uani 1 1 d . . . . .
C22 C 0.53539(6) 0.43798(12) 0.43615(9) 0.0321(4) Uani 1 1 d . . . . .
C23 C 0.53993(6) 0.35934(12) 0.46095(8) 0.0261(4) Uani 1 1 d . . . . .
C24 C 0.58803(6) 0.13009(12) 0.45167(7) 0.0237(4) Uani 1 1 d . . . . .
C25 C 0.58778(6) 0.04257(12) 0.45508(8) 0.0269(4) Uani 1 1 d . . . . .
C26 C 0.61703(7) -0.00991(13) 0.44397(8) 0.0326(4) Uani 1 1 d . . . . .
C27 C 0.65008(7) 0.02436(14) 0.43038(9) 0.0368(5) Uani 1 1 d . . . . .
C28 C 0.65331(6) 0.11024(14) 0.42832(9) 0.0347(5) Uani 1 1 d . . . . .
C29 C 0.62296(6) 0.16059(12) 0.43903(8) 0.0280(4) Uani 1 1 d . . . . .
C30 C 0.57593(6) 0.20021(11) 0.53546(8) 0.0232(4) Uani 1 1 d . . . . .
C31 C 0.60835(6) 0.25795(12) 0.55920(8) 0.0266(4) Uani 1 1 d . . . . .
C32 C 0.62916(6) 0.26470(13) 0.61445(9) 0.0314(4) Uani 1 1 d . . . . .
C33 C 0.61854(7) 0.21207(13) 0.65017(8) 0.0337(5) Uani 1 1 d . . . . .
C34 C 0.58763(6) 0.15292(12) 0.62979(8) 0.0297(4) Uani 1 1 d . . . . .
C35 C 0.56809(6) 0.14704(11) 0.57389(8) 0.0244(4) Uani 1 1 d . . . . .
C36 C 0.35589(5) 0.24125(11) 0.37869(7) 0.0194(3) Uani 1 1 d . . . . .
C37 C 0.37001(5) 0.16071(11) 0.39774(7) 0.0209(3) Uani 1 1 d . . . . .
C38 C 0.37500(6) 0.09483(11) 0.36550(8) 0.0232(4) Uani 1 1 d . . . . .
C39 C 0.36550(6) 0.10566(11) 0.31037(8) 0.0244(4) Uani 1 1 d . . . . .
C40 C 0.35267(6) 0.18442(12) 0.28897(7) 0.0233(4) Uani 1 1 d . . . . .
C41 C 0.34929(5) 0.24929(11) 0.32311(7) 0.0206(3) Uani 1 1 d . . . . .
C42 C 0.33508(5) 0.27949(11) 0.47009(7) 0.0206(3) Uani 1 1 d . . . . .
C43 C 0.30477(6) 0.21573(11) 0.46104(7) 0.0229(4) Uani 1 1 d . . . . .
C44 C 0.28867(6) 0.18302(11) 0.49999(8) 0.0254(4) Uani 1 1 d . . . . .
C45 C 0.30213(6) 0.21509(12) 0.55171(8) 0.0274(4) Uani 1 1 d . . . . .
C46 C 0.33111(6) 0.27857(12) 0.56300(8) 0.0278(4) Uani 1 1 d . . . . .
C47 C 0.34666(6) 0.30955(11) 0.52309(8) 0.0238(4) Uani 1 1 d . . . . .
C48 C 0.31007(5) 0.38335(11) 0.38959(7) 0.0215(3) Uani 1 1 d . . . . .
C49 C 0.27386(6) 0.36294(12) 0.34644(8) 0.0247(4) Uani 1 1 d . . . . .
C50 C 0.23976(6) 0.41679(13) 0.32531(8) 0.0294(4) Uani 1 1 d . . . . .
C51 C 0.24000(6) 0.49521(14) 0.34767(9) 0.0338(5) Uani 1 1 d . . . . .
C52 C 0.27383(7) 0.51792(13) 0.39168(9) 0.0322(4) Uani 1 1 d . . . . .
C53 C 0.30721(6) 0.46229(12) 0.41165(8) 0.0261(4) Uani 1 1 d . . . . .
C54 C 0.28018(6) 0.53477(13) 0.19730(9) 0.0328(4) Uani 1 1 d . . . . .
C55 C 0.30366(7) 0.48322(16) 0.24793(9) 0.0398(5) Uani 1 1 d . . . . .
H55A H 0.2895 0.4288 0.2466 0.060 Uiso 1 1 calc R U . . .
H55B H 0.3329 0.4740 0.2489 0.060 Uiso 1 1 calc R U . . .
H55C H 0.3036 0.5139 0.2808 0.060 Uiso 1 1 calc R U . . .
C56 C 0.30152(8) 0.62077(14) 0.19806(11) 0.0421(5) Uani 1 1 d . . . . .
H56A H 0.2860 0.6527 0.1653 0.063 Uiso 1 1 calc R U . . .
H56B H 0.3014 0.6522 0.2306 0.063 Uiso 1 1 calc R U . . .
H56C H 0.3307 0.6123 0.1987 0.063 Uiso 1 1 calc R U . . .
C57 C 0.23531(7) 0.55330(16) 0.19860(10) 0.0425(6) Uani 1 1 d . . . . .
H57A H 0.2199 0.5863 0.1664 0.064 Uiso 1 1 calc R U . . .
H57B H 0.2204 0.5001 0.1986 0.064 Uiso 1 1 calc R U . . .
H57C H 0.2370 0.5853 0.2316 0.064 Uiso 1 1 calc R U . . .
C58 C 0.23609(8) 0.39731(19) 0.11001(12) 0.0547(7) Uani 1 1 d . . . . .
C59 C 0.23613(9) 0.3366(2) 0.15672(15) 0.0672(9) Uani 1 1 d . . . . .
H59A H 0.2331 0.3690 0.1875 0.101 Uiso 1 1 calc R U . . .
H59B H 0.2125 0.2971 0.1437 0.101 Uiso 1 1 calc R U . . .
H59C H 0.2628 0.3052 0.1685 0.101 Uiso 1 1 calc R U . . .
C60 C 0.19329(9) 0.4441(2) 0.08834(15) 0.0754(10) Uani 1 1 d . . . . .
H60A H 0.1888 0.4775 0.1178 0.113 Uiso 1 1 calc R U . . .
H60B H 0.1936 0.4815 0.0584 0.113 Uiso 1 1 calc R U . . .
H60C H 0.1704 0.4030 0.0751 0.113 Uiso 1 1 calc R U . . .
C61 C 0.24078(10) 0.3468(2) 0.06159(14) 0.0775(10) Uani 1 1 d . . . . .
H61A H 0.2407 0.3855 0.0321 0.116 Uiso 1 1 calc R U . . .
H61B H 0.2674 0.3154 0.0733 0.116 Uiso 1 1 calc R U . . .
H61C H 0.2171 0.3073 0.0485 0.116 Uiso 1 1 calc R U . . .
C62 C 0.33177(7) 0.43821(14) 0.13233(9) 0.0355(5) Uani 1 1 d . . . . .
C63 C 0.34231(7) 0.35157(14) 0.15990(10) 0.0399(5) Uani 1 1 d . . . . .
H63A H 0.3202 0.3112 0.1413 0.060 Uiso 1 1 calc R U . . .
H63B H 0.3695 0.3321 0.1577 0.060 Uiso 1 1 calc R U . . .
H63C H 0.3439 0.3562 0.1983 0.060 Uiso 1 1 calc R U . . .
C64 C 0.36665(7) 0.50023(15) 0.16193(11) 0.0440(6) Uani 1 1 d . . . . .
H64A H 0.3603 0.5558 0.1447 0.066 Uiso 1 1 calc R U . . .
H64B H 0.3682 0.5043 0.2003 0.066 Uiso 1 1 calc R U . . .
H64C H 0.3938 0.4803 0.1597 0.066 Uiso 1 1 calc R U . . .
C65 C 0.33098(9) 0.43471(18) 0.07257(11) 0.0530(7) Uani 1 1 d . . . . .
H65A H 0.3089 0.3955 0.0521 0.080 Uiso 1 1 calc R U . . .
H65B H 0.3250 0.4910 0.0563 0.080 Uiso 1 1 calc R U . . .
H65C H 0.3585 0.4155 0.0712 0.080 Uiso 1 1 calc R U . . .
H1 H 0.2690(10) 0.535(2) 0.0956(13) 0.080 Uiso 1 1 d . U . . .
Br1 Br 0.48725(3) -0.29427(4) 0.33882(3) 0.0513(3) Uani 0.5255(18) 1 d . . P A 1
C66 C 0.52984(12) -0.2290(2) 0.32514(15) 0.0496(16) Uani 0.5255(18) 1 d G . P A 1
C67 C 0.52882(12) -0.1418(2) 0.32918(15) 0.0413(10) Uani 0.5255(18) 1 d G . P A 1
H67A H 0.5071 -0.1154 0.3396 0.050 Uiso 0.5255(18) 1 calc R U P A 1
C68 C 0.55962(17) -0.0932(2) 0.3179(2) 0.065(3) Uani 0.5255(18) 1 d G . P A 1
H68A H 0.5589 -0.0336 0.3207 0.078 Uiso 0.5255(18) 1 calc R U P A 1
C69 C 0.59143(14) -0.1318(4) 0.3027(2) 0.127(8) Uani 0.5255(18) 1 d G . P A 1
H69A H 0.6125 -0.0985 0.2950 0.152 Uiso 0.5255(18) 1 calc R U P A 1
C70 C 0.59245(13) -0.2190(4) 0.29863(19) 0.090(3) Uani 0.5255(18) 1 d G . P A 1
H70A H 0.6142 -0.2454 0.2882 0.108 Uiso 0.5255(18) 1 calc R U P A 1
C71 C 0.56165(17) -0.2676(3) 0.30987(16) 0.077(2) Uani 0.5255(18) 1 d G . P A 1
H71A H 0.5623 -0.3272 0.3071 0.092 Uiso 0.5255(18) 1 calc R U P A 1
C72 C 0.5046(3) -0.2898(5) 0.3314(3) 0.0375(18) Uani 0.429(6) 1 d . . P B 2
H72A H 0.4760 -0.3026 0.3318 0.056 Uiso 0.429(6) 1 calc R U P B 2
H72B H 0.5095 -0.3185 0.3004 0.056 Uiso 0.429(6) 1 calc R U P B 2
H72C H 0.5253 -0.3093 0.3654 0.056 Uiso 0.429(6) 1 calc R U P B 2
C73 C 0.5088(3) -0.2017(6) 0.3262(3) 0.073(2) Uani 0.429(6) 1 d . . P B 2
H73A H 0.5050 -0.1705 0.3573 0.087 Uiso 0.429(6) 1 calc R U P B 2
H73B H 0.4890 -0.1798 0.2916 0.087 Uiso 0.429(6) 1 calc R U P B 2
C74 C 0.5519(3) -0.1990(6) 0.3265(3) 0.071(3) Uani 0.429(6) 1 d . . P B 2
H74A H 0.5553 -0.2439 0.3017 0.086 Uiso 0.429(6) 1 calc R U P B 2
H74B H 0.5701 -0.2141 0.3637 0.086 Uiso 0.429(6) 1 calc R U P B 2
C75 C 0.5692(5) -0.1167(9) 0.3103(5) 0.097(5) Uani 0.429(6) 1 d . . P B 2
H75A H 0.5510 -0.1023 0.2730 0.116 Uiso 0.429(6) 1 calc R U P B 2
H75B H 0.5651 -0.0719 0.3347 0.116 Uiso 0.429(6) 1 calc R U P B 2
C76 C 0.6107(3) -0.1112(8) 0.3108(4) 0.083(3) Uani 0.429(6) 1 d . . P B 2
H76A H 0.6160 -0.0545 0.2994 0.125 Uiso 0.429(6) 1 calc R U P B 2
H76B H 0.6298 -0.1222 0.3477 0.125 Uiso 0.429(6) 1 calc R U P B 2
H76C H 0.6156 -0.1528 0.2856 0.125 Uiso 0.429(6) 1 calc R U P B 2

loop_
_atom_site_aniso_label
_atom_site_aniso_U_11
_atom_site_aniso_U_22
_atom_site_aniso_U_33
_atom_site_aniso_U_23
_atom_site_aniso_U_13
_atom_site_aniso_U_12
P1 0.0284(3) 0.0409(3) 0.0338(3) 0.0130(2) 0.0131(2) 0.0112(2)
N1 0.0175(7) 0.0260(7) 0.0185(7) 0.0001(6) 0.0072(6) 0.0034(6)
N2 0.0172(7) 0.0256(7) 0.0198(7) 0.0024(6) 0.0087(6) 0.0031(6)
B1 0.0153(8) 0.0254(9) 0.0211(9) 0.0000(7) 0.0076(7) -0.0015(7)
B2 0.0183(9) 0.0203(9) 0.0248(10) 0.0023(7) 0.0105(8) 0.0037(7)
B3 0.0184(9) 0.0202(9) 0.0195(9) 0.0005(7) 0.0080(7) 0.0041(7)
F1 0.0325(6) 0.0332(6) 0.0282(6) -0.0006(5) 0.0155(5) -0.0022(5)
F2 0.0406(7) 0.0513(8) 0.0360(7) 0.0167(6) 0.0141(6) -0.0052(6)
F3 0.0431(7) 0.0306(6) 0.0771(10) 0.0268(7) 0.0215(7) 0.0042(6)
F4 0.0504(8) 0.0217(6) 0.0719(10) -0.0017(6) 0.0247(7) 0.0075(5)
F5 0.0385(6) 0.0298(6) 0.0369(7) -0.0012(5) 0.0182(5) 0.0083(5)
F6 0.0379(6) 0.0242(5) 0.0424(7) 0.0087(5) 0.0225(6) 0.0077(5)
F7 0.0663(9) 0.0285(6) 0.0437(7) 0.0117(5) 0.0318(7) 0.0230(6)
F8 0.0634(9) 0.0547(8) 0.0710(10) 0.0191(7) 0.0484(8) 0.0380(7)
F9 0.0345(7) 0.0589(9) 0.0690(10) 0.0079(7) 0.0350(7) 0.0111(6)
F10 0.0254(6) 0.0321(6) 0.0530(8) -0.0016(5) 0.0206(5) -0.0015(5)
F11 0.0305(6) 0.0354(6) 0.0368(7) 0.0007(5) 0.0105(5) -0.0083(5)
F12 0.0332(6) 0.0404(7) 0.0422(7) -0.0089(6) 0.0019(6) -0.0026(5)
F13 0.0584(9) 0.0567(9) 0.0262(7) -0.0035(6) 0.0013(6) 0.0033(7)
F14 0.0527(8) 0.0388(7) 0.0284(6) 0.0084(5) 0.0169(6) 0.0094(6)
F15 0.0289(6) 0.0267(5) 0.0307(6) 0.0063(4) 0.0106(5) 0.0022(4)
F16 0.0335(6) 0.0289(5) 0.0231(5) 0.0067(4) 0.0109(5) 0.0103(5)
F17 0.0392(6) 0.0210(5) 0.0410(7) 0.0047(5) 0.0155(5) 0.0093(5)
F18 0.0403(7) 0.0280(6) 0.0354(6) -0.0118(5) 0.0133(5) 0.0005(5)
F19 0.0448(7) 0.0359(6) 0.0200(5) -0.0011(5) 0.0104(5) 0.0016(5)
F20 0.0302(6) 0.0232(5) 0.0257(5) 0.0061(4) 0.0115(5) 0.0045(4)
F21 0.0292(6) 0.0378(6) 0.0265(6) -0.0029(5) 0.0095(5) -0.0076(5)
F22 0.0317(6) 0.0349(6) 0.0440(7) 0.0024(5) 0.0182(5) -0.0074(5)
F23 0.0489(7) 0.0399(7) 0.0394(7) 0.0060(5) 0.0322(6) 0.0022(6)
F24 0.0691(9) 0.0518(8) 0.0305(7) -0.0141(6) 0.0310(7) -0.0134(7)
F25 0.0343(6) 0.0320(6) 0.0279(6) -0.0082(5) 0.0161(5) -0.0038(5)
F26 0.0243(5) 0.0332(6) 0.0322(6) -0.0005(5) 0.0057(5) 0.0000(5)
F27 0.0235(6) 0.0635(9) 0.0353(7) 0.0065(6) 0.0015(5) 0.0093(6)
F28 0.0408(7) 0.0599(9) 0.0491(8) 0.0160(7) 0.0154(6) 0.0330(7)
F29 0.0503(8) 0.0362(7) 0.0592(9) -0.0035(6) 0.0232(7) 0.0209(6)
F30 0.0319(6) 0.0331(6) 0.0350(6) -0.0079(5) 0.0109(5) 0.0082(5)
C1 0.0167(8) 0.0214(8) 0.0201(8) -0.0002(6) 0.0082(6) 0.0010(6)
C2 0.0229(9) 0.0362(10) 0.0192(9) 0.0024(7) 0.0102(7) 0.0057(7)
C3 0.0229(9) 0.0363(10) 0.0208(9) 0.0054(7) 0.0097(7) 0.0058(8)
C4 0.0180(8) 0.0209(8) 0.0242(9) 0.0007(7) 0.0116(7) 0.0036(6)
C5 0.0181(8) 0.0246(8) 0.0243(9) -0.0019(7) 0.0124(7) -0.0024(6)
C6 0.0284(9) 0.0232(9) 0.0328(10) -0.0017(7) 0.0150(8) -0.0003(7)
C7 0.0390(11) 0.0297(10) 0.0347(11) -0.0115(8) 0.0204(9) -0.0052(8)
C8 0.0312(10) 0.0400(11) 0.0246(10) -0.0079(8) 0.0138(8) -0.0054(8)
C9 0.0226(9) 0.0338(10) 0.0229(9) -0.0008(7) 0.0114(7) -0.0021(7)
C10 0.0177(8) 0.0262(9) 0.0228(9) -0.0013(7) 0.0112(7) -0.0025(7)
C11 0.0192(8) 0.0215(8) 0.0211(8) -0.0007(6) 0.0086(7) 0.0039(6)
C12 0.0163(8) 0.0225(8) 0.0235(9) 0.0003(7) 0.0054(7) -0.0017(6)
C13 0.0176(8) 0.0232(8) 0.0212(8) 0.0005(7) 0.0053(7) -0.0013(6)
C14 0.0206(8) 0.0304(9) 0.0247(9) 0.0022(7) 0.0085(7) -0.0020(7)
C15 0.0298(10) 0.0314(10) 0.0332(11) 0.0104(8) 0.0114(8) -0.0023(8)
C16 0.0362(11) 0.0221(9) 0.0477(13) 0.0070(8) 0.0169(10) 0.0021(8)
C17 0.0278(9) 0.0246(9) 0.0353(11) -0.0005(8) 0.0136(8) 0.0008(7)
C18 0.0158(8) 0.0214(8) 0.0293(9) 0.0033(7) 0.0079(7) 0.0010(6)
C19 0.0179(8) 0.0266(9) 0.0309(10) 0.0017(7) 0.0093(7) -0.0022(7)
C20 0.0200(9) 0.0369(11) 0.0354(11) 0.0113(8) 0.0100(8) -0.0043(8)
C21 0.0228(9) 0.0255(9) 0.0510(13) 0.0144(9) 0.0111(9) -0.0004(7)
C22 0.0232(9) 0.0215(9) 0.0516(13) 0.0011(8) 0.0119(9) 0.0017(7)
C23 0.0204(9) 0.0245(9) 0.0344(10) 0.0016(8) 0.0102(8) 0.0017(7)
C24 0.0214(8) 0.0271(9) 0.0243(9) 0.0017(7) 0.0099(7) 0.0062(7)
C25 0.0286(9) 0.0302(10) 0.0249(9) 0.0041(7) 0.0126(8) 0.0080(8)
C26 0.0441(12) 0.0291(10) 0.0277(10) 0.0077(8) 0.0160(9) 0.0165(9)
C27 0.0391(11) 0.0427(12) 0.0357(11) 0.0084(9) 0.0219(10) 0.0231(10)
C28 0.0267(10) 0.0463(12) 0.0369(11) 0.0068(9) 0.0181(9) 0.0096(9)
C29 0.0242(9) 0.0308(10) 0.0310(10) 0.0016(8) 0.0117(8) 0.0056(8)
C30 0.0200(8) 0.0235(8) 0.0272(9) 0.0009(7) 0.0092(7) 0.0068(7)
C31 0.0237(9) 0.0266(9) 0.0303(10) 0.0007(8) 0.0095(8) 0.0058(7)
C32 0.0251(9) 0.0300(10) 0.0361(11) -0.0066(8) 0.0057(8) 0.0049(8)
C33 0.0360(11) 0.0359(11) 0.0252(10) -0.0039(8) 0.0043(8) 0.0117(9)
C34 0.0361(11) 0.0287(9) 0.0269(10) 0.0062(8) 0.0140(8) 0.0121(8)
C35 0.0217(9) 0.0240(8) 0.0279(9) 0.0019(7) 0.0085(7) 0.0078(7)
C36 0.0157(7) 0.0215(8) 0.0219(8) -0.0002(7) 0.0075(6) -0.0003(6)
C37 0.0184(8) 0.0247(8) 0.0211(8) 0.0016(7) 0.0082(7) 0.0005(7)
C38 0.0198(8) 0.0190(8) 0.0316(10) 0.0016(7) 0.0096(7) 0.0005(6)
C39 0.0217(8) 0.0242(9) 0.0299(10) -0.0065(7) 0.0117(7) -0.0022(7)
C40 0.0224(8) 0.0285(9) 0.0201(9) -0.0006(7) 0.0084(7) -0.0014(7)
C41 0.0181(8) 0.0212(8) 0.0240(9) 0.0026(7) 0.0088(7) 0.0004(6)
C42 0.0190(8) 0.0223(8) 0.0223(9) 0.0028(7) 0.0093(7) 0.0059(6)
C43 0.0199(8) 0.0256(9) 0.0249(9) 0.0013(7) 0.0095(7) 0.0039(7)
C44 0.0209(8) 0.0236(9) 0.0338(10) 0.0032(7) 0.0115(8) 0.0030(7)
C45 0.0305(10) 0.0288(9) 0.0314(10) 0.0066(8) 0.0216(8) 0.0082(8)
C46 0.0360(10) 0.0299(9) 0.0226(9) -0.0047(7) 0.0164(8) 0.0054(8)
C47 0.0226(8) 0.0232(8) 0.0282(9) -0.0015(7) 0.0118(7) 0.0033(7)
C48 0.0202(8) 0.0252(8) 0.0230(9) 0.0052(7) 0.0122(7) 0.0048(7)
C49 0.0217(9) 0.0304(9) 0.0258(9) 0.0047(7) 0.0128(7) 0.0028(7)
C50 0.0207(9) 0.0442(11) 0.0254(10) 0.0096(8) 0.0104(8) 0.0063(8)
C51 0.0293(10) 0.0433(12) 0.0344(11) 0.0148(9) 0.0181(9) 0.0188(9)
C52 0.0368(11) 0.0289(10) 0.0386(11) 0.0038(8) 0.0230(9) 0.0126(8)
C53 0.0245(9) 0.0315(10) 0.0253(9) 0.0026(7) 0.0125(8) 0.0057(7)
C54 0.0285(10) 0.0392(11) 0.0369(11) 0.0142(9) 0.0191(9) 0.0110(8)
C55 0.0348(11) 0.0521(13) 0.0369(12) 0.0169(10) 0.0174(10) 0.0148(10)
C56 0.0403(12) 0.0398(12) 0.0526(14) 0.0088(10) 0.0240(11) 0.0097(10)
C57 0.0327(11) 0.0534(14) 0.0492(14) 0.0186(11) 0.0239(10) 0.0171(10)
C58 0.0333(12) 0.0615(17) 0.0645(18) -0.0058(14) 0.0089(12) 0.0008(11)
C59 0.0474(16) 0.0576(17) 0.103(3) 0.0030(17) 0.0323(17) -0.0139(13)
C60 0.0315(14) 0.100(3) 0.081(2) -0.0135(19) -0.0014(14) 0.0078(15)
C61 0.0553(18) 0.088(2) 0.076(2) -0.0281(19) 0.0024(16) 0.0011(17)
C62 0.0342(11) 0.0395(11) 0.0399(12) 0.0148(9) 0.0219(9) 0.0137(9)
C63 0.0396(12) 0.0390(12) 0.0466(13) 0.0155(10) 0.0218(10) 0.0128(9)
C64 0.0336(11) 0.0424(12) 0.0660(16) 0.0135(11) 0.0300(12) 0.0095(10)
C65 0.0649(17) 0.0593(16) 0.0478(15) 0.0188(12) 0.0362(13) 0.0202(13)
Br1 0.0598(5) 0.0363(3) 0.0488(4) -0.0040(2) 0.0048(3) 0.0064(3)
C66 0.043(3) 0.079(4) 0.022(2) -0.003(2) 0.003(3) 0.032(3)
C67 0.056(3) 0.039(2) 0.029(2) -0.0015(18) 0.014(2) 0.004(2)
C68 0.070(5) 0.088(6) 0.032(3) 0.008(3) 0.010(3) 0.009(4)
C69 0.034(4) 0.30(2) 0.050(5) 0.041(8) 0.017(5) 0.041(8)
C70 0.103(6) 0.120(6) 0.059(4) 0.039(4) 0.044(4) 0.075(5)
C71 0.103(5) 0.088(4) 0.043(3) 0.013(3) 0.029(3) 0.070(4)
C72 0.034(4) 0.046(4) 0.037(3) 0.017(2) 0.017(3) 0.000(3)
C73 0.088(6) 0.087(7) 0.042(4) 0.002(4) 0.020(4) 0.013(5)
C74 0.052(5) 0.116(8) 0.045(4) 0.022(4) 0.014(4) 0.022(5)
C75 0.098(10) 0.097(8) 0.060(7) 0.037(6) -0.023(7) -0.042(8)
C76 0.079(8) 0.124(8) 0.047(5) 0.015(5) 0.021(6) 0.015(7)

loop_
_atom_type_symbol
_atom_type_description
_atom_type_scat_dispersion_real
_atom_type_scat_dispersion_imag
_atom_type_scat_source
C C 0.0033 0.0016 'International Tables Vol C Tables 4.2.6.8 and 6.1.1.4'
H H 0.0000 0.0000 'International Tables Vol C Tables 4.2.6.8 and 6.1.1.4'
B B 0.0013 0.0007 'International Tables Vol C Tables 4.2.6.8 and 6.1.1.4'
N N 0.0061 0.0033 'International Tables Vol C Tables 4.2.6.8 and 6.1.1.4'
F F 0.0171 0.0103 'International Tables Vol C Tables 4.2.6.8 and 6.1.1.4'
P P 0.1023 0.0942 'International Tables Vol C Tables 4.2.6.8 and 6.1.1.4'
Br Br -0.2901 2.4595 'International Tables Vol C Tables 4.2.6.8 and 6.1.1.4'

loop_
_geom_angle_atom_site_label_1
_geom_angle_atom_site_label_2
_geom_angle_atom_site_label_3
_geom_angle
C58 P1 C54 114.71(12)
C58 P1 C62 113.61(12)
C54 P1 C62 115.09(10)
C58 P1 H1 104.1(14)
C54 P1 H1 104.2(14)
C62 P1 H1 103.2(14)
C1 N1 C2 108.47(14)
C1 N1 C11 120.22(14)
C2 N1 C11 130.64(14)
C1 N2 C3 108.22(14)
C1 N2 C4 121.04(14)
C3 N2 C4 130.67(15)
C1 B1 C10 112.20(15)
C1 B1 C13 111.70(15)
C10 B1 C13 136.10(17)
C18 B2 C30 112.25(14)
C18 B2 C24 112.95(14)
C30 B2 C24 101.74(13)
C18 B2 C4 103.98(13)
C30 B2 C4 113.69(14)
C24 B2 C4 112.58(14)
C36 B3 C48 114.33(14)
C36 B3 C42 110.71(14)
C48 B3 C42 101.02(13)
C36 B3 C11 105.07(13)
C48 B3 C11 112.43(14)
C42 B3 C11 113.57(14)
N2 C1 N1 108.71(15)
N2 C1 B1 125.77(15)
N1 C1 B1 125.53(15)
C3 C2 N1 107.21(16)
C3 C2 H2A 126.4
N1 C2 H2A 126.4
C2 C3 N2 107.40(16)
C2 C3 H3A 126.3
N2 C3 H3A 126.3
N2 C4 C5 109.78(13)
N2 C4 B2 109.78(13)
C5 C4 B2 112.06(13)
N2 C4 H4A 108.4
C5 C4 H4A 108.4
B2 C4 H4A 108.4
C6 C5 C10 118.06(16)
C6 C5 C4 118.42(16)
C10 C5 C4 123.48(15)
C7 C6 C5 120.83(18)
C7 C6 H6A 119.6
C5 C6 H6A 119.6
C8 C7 C6 121.32(18)
C8 C7 H7A 119.3
C6 C7 H7A 119.3
C9 C8 C7 118.92(18)
C9 C8 H8A 120.5
C7 C8 H8A 120.5
C8 C9 C10 121.49(18)
C8 C9 H9A 119.3
C10 C9 H9A 119.3
C9 C10 C5 119.28(16)
C9 C10 B1 122.46(16)
C5 C10 B1 117.47(15)
N1 C11 C12 109.42(13)
N1 C11 B3 109.12(13)
C12 C11 B3 113.59(14)
N1 C11 H11A 108.2
C12 C11 H11A 108.2
B3 C11 H11A 108.2
C17 C12 C13 118.76(17)
C17 C12 C11 118.33(16)
C13 C12 C11 122.90(15)
C14 C13 C12 119.02(16)
C14 C13 B1 122.60(16)
C12 C13 B1 117.56(15)
C15 C14 C13 121.26(18)
C15 C14 H14A 119.4
C13 C14 H14A 119.4
C14 C15 C16 119.22(18)
C14 C15 H15A 120.4
C16 C15 H15A 120.4
C15 C16 C17 121.22(18)
C15 C16 H16A 119.4
C17 C16 H16A 119.4
C16 C17 C12 120.49(18)
C16 C17 H17A 119.8
C12 C17 H17A 119.8
C23 C18 C19 112.92(16)
C23 C18 B2 123.72(16)
C19 C18 B2 123.24(16)
F1 C19 C20 115.36(17)
F1 C19 C18 120.41(16)
C20 C19 C18 124.23(18)
F2 C20 C21 119.70(18)
F2 C20 C19 120.37(19)
C21 C20 C19 119.92(19)
F3 C21 C20 120.4(2)
F3 C21 C22 120.5(2)
C20 C21 C22 119.11(18)
F4 C22 C21 120.27(18)
F4 C22 C23 120.6(2)
C21 C22 C23 119.08(19)
F5 C23 C22 115.18(17)
F5 C23 C18 120.24(16)
C22 C23 C18 124.58(19)
C25 C24 C29 112.55(16)
C25 C24 B2 123.93(16)
C29 C24 B2 123.14(16)
F6 C25 C26 114.92(17)
F6 C25 C24 120.41(16)
C26 C25 C24 124.67(19)
F7 C26 C27 119.85(18)
F7 C26 C25 120.52(19)
C27 C26 C25 119.63(19)
F8 C27 C28 120.5(2)
F8 C27 C26 120.6(2)
C28 C27 C26 118.93(18)
F9 C28 C27 120.29(18)
F9 C28 C29 120.1(2)
C27 C28 C29 119.59(19)
F10 C29 C28 113.98(17)
F10 C29 C24 121.49(16)
C28 C29 C24 124.53(19)
C35 C30 C31 112.32(17)
C35 C30 B2 125.58(16)
C31 C30 B2 121.81(16)
F11 C31 C32 114.69(17)
F11 C31 C30 120.78(17)
C32 C31 C30 124.53(18)
F12 C32 C33 119.68(19)
F12 C32 C31 120.50(19)
C33 C32 C31 119.81(19)
F13 C33 C34 121.1(2)
F13 C33 C32 120.0(2)
C34 C33 C32 118.89(19)
F14 C34 C33 120.19(18)
F14 C34 C35 120.32(19)
C33 C34 C35 119.48(18)
F15 C35 C34 114.66(16)
F15 C35 C30 120.49(16)
C34 C35 C30 124.84(18)
C41 C36 C37 111.88(15)
C41 C36 B3 124.87(15)
C37 C36 B3 123.21(15)
F16 C37 C38 114.78(15)
F16 C37 C36 120.29(15)
C38 C37 C36 124.94(16)
F17 C38 C39 120.13(16)
F17 C38 C37 119.73(16)
C39 C38 C37 120.12(16)
F18 C39 C38 121.17(17)
F18 C39 C40 120.76(17)
C38 C39 C40 118.07(16)
F19 C40 C39 119.85(16)
F19 C40 C41 120.37(16)
C39 C40 C41 119.76(17)
F20 C41 C40 115.21(15)
F20 C41 C36 119.75(15)
C40 C41 C36 125.03(16)
C47 C42 C43 111.86(16)
C47 C42 B3 126.77(16)
C43 C42 B3 121.06(15)
F21 C43 C44 114.20(16)
F21 C43 C42 120.44(16)
C44 C43 C42 125.36(17)
F22 C44 C45 120.09(17)
F22 C44 C43 120.54(17)
C45 C44 C43 119.36(17)
F23 C45 C46 120.76(18)
F23 C45 C44 120.99(18)
C46 C45 C44 118.23(17)
F24 C46 C45 119.39(17)
F24 C46 C47 119.74(18)
C45 C46 C47 120.87(17)
F25 C47 C42 121.11(16)
F25 C47 C46 114.60(16)
C42 C47 C46 124.28(17)
C53 C48 C49 112.39(16)
C53 C48 B3 121.54(16)
C49 C48 B3 125.52(16)
F26 C49 C50 114.43(17)
F26 C49 C48 121.32(16)
C50 C49 C48 124.25(18)
F27 C50 C51 119.99(17)
F27 C50 C49 120.01(19)
C51 C50 C49 120.00(19)
F28 C51 C52 120.8(2)
F28 C51 C50 120.5(2)
C52 C51 C50 118.74(18)
F29 C52 C51 120.33(18)
F29 C52 C53 120.2(2)
C51 C52 C53 119.50(19)
F30 C53 C52 114.97(17)
F30 C53 C48 120.02(16)
C52 C53 C48 124.99(19)
C55 C54 C56 110.84(19)
C55 C54 C57 108.57(17)
C56 C54 C57 106.33(18)
C55 C54 P1 110.45(15)
C56 C54 P1 108.96(14)
C57 C54 P1 111.63(16)
C54 C55 H55A 109.5
C54 C55 H55B 109.5
H55A C55 H55B 109.5
C54 C55 H55C 109.5
H55A C55 H55C 109.5
H55B C55 H55C 109.5
C54 C56 H56A 109.5
C54 C56 H56B 109.5
H56A C56 H56B 109.5
C54 C56 H56C 109.5
H56A C56 H56C 109.5
H56B C56 H56C 109.5
C54 C57 H57A 109.5
C54 C57 H57B 109.5
H57A C57 H57B 109.5
C54 C57 H57C 109.5
H57A C57 H57C 109.5
H57B C57 H57C 109.5
C61 C58 C59 109.7(3)
C61 C58 C60 106.2(3)
C59 C58 C60 110.6(3)
C61 C58 P1 110.7(2)
C59 C58 P1 111.0(2)
C60 C58 P1 108.6(2)
C58 C59 H59A 109.5
C58 C59 H59B 109.5
H59A C59 H59B 109.5
C58 C59 H59C 109.5
H59A C59 H59C 109.5
H59B C59 H59C 109.5
C58 C60 H60A 109.5
C58 C60 H60B 109.5
H60A C60 H60B 109.5
C58 C60 H60C 109.5
H60A C60 H60C 109.5
H60B C60 H60C 109.5
C58 C61 H61A 109.5
C58 C61 H61B 109.5
H61A C61 H61B 109.5
C58 C61 H61C 109.5
H61A C61 H61C 109.5
H61B C61 H61C 109.5
C64 C62 C63 108.62(19)
C64 C62 C65 106.9(2)
C63 C62 C65 111.19(19)
C64 C62 P1 110.37(15)
C63 C62 P1 111.09(14)
C65 C62 P1 108.59(16)
C62 C63 H63A 109.5
C62 C63 H63B 109.5
H63A C63 H63B 109.5
C62 C63 H63C 109.5
H63A C63 H63C 109.5
H63B C63 H63C 109.5
C62 C64 H64A 109.5
C62 C64 H64B 109.5
H64A C64 H64B 109.5
C62 C64 H64C 109.5
H64A C64 H64C 109.5
H64B C64 H64C 109.5
C62 C65 H65A 109.5
C62 C65 H65B 109.5
H65A C65 H65B 109.5
C62 C65 H65C 109.5
H65A C65 H65C 109.5
H65B C65 H65C 109.5
C67 C66 C71 120.0
C67 C66 Br1 119.7(3)
C71 C66 Br1 120.3(3)
C68 C67 C66 120.0
C68 C67 H67A 120.0
C66 C67 H67A 120.0
C69 C68 C67 120.0
C69 C68 H68A 120.0
C67 C68 H68A 120.0
C68 C69 C70 120.0
C68 C69 H69A 120.0
C70 C69 H69A 120.0
C71 C70 C69 120.0
C71 C70 H70A 120.0
C69 C70 H70A 120.0
C70 C71 C66 120.0
C70 C71 H71A 120.0
C66 C71 H71A 120.0
C73 C72 H72A 109.5
C73 C72 H72B 109.5
H72A C72 H72B 109.5
C73 C72 H72C 109.5
H72A C72 H72C 109.5
H72B C72 H72C 109.5
C72 C73 C74 99.2(8)
C72 C73 H73A 111.9
C74 C73 H73A 111.9
C72 C73 H73B 111.9
C74 C73 H73B 111.9
H73A C73 H73B 109.6
C73 C74 C75 119.2(10)
C73 C74 H74A 107.5
C75 C74 H74A 107.5
C73 C74 H74B 107.5
C75 C74 H74B 107.5
H74A C74 H74B 107.0
C76 C75 C74 121.0(13)
C76 C75 H75A 107.1
C74 C75 H75A 107.1
C76 C75 H75B 107.1
C74 C75 H75B 107.1
H75A C75 H75B 106.8
C75 C76 H76A 109.5
C75 C76 H76B 109.5
H76A C76 H76B 109.5
C75 C76 H76C 109.5
H76A C76 H76C 109.5
H76B C76 H76C 109.5

loop_
_geom_bond_atom_site_label_1
_geom_bond_atom_site_label_2
_geom_bond_distance
P1 C58 1.862(3)
P1 C54 1.874(2)
P1 C62 1.876(2)
P1 H1 1.31(3)
N1 C1 1.341(2)
N1 C2 1.373(2)
N1 C11 1.486(2)
N2 C1 1.338(2)
N2 C3 1.377(2)
N2 C4 1.486(2)
B1 C1 1.518(3)
B1 C10 1.531(3)
B1 C13 1.542(3)
B2 C18 1.653(3)
B2 C30 1.664(3)
B2 C24 1.666(3)
B2 C4 1.716(3)
B3 C36 1.657(3)
B3 C48 1.665(2)
B3 C42 1.674(3)
B3 C11 1.714(3)
F1 C19 1.351(2)
F2 C20 1.349(2)
F3 C21 1.342(2)
F4 C22 1.342(2)
F5 C23 1.353(2)
F6 C25 1.357(2)
F7 C26 1.347(2)
F8 C27 1.345(2)
F9 C28 1.347(2)
F10 C29 1.348(2)
F11 C31 1.349(2)
F12 C32 1.351(2)
F13 C33 1.345(2)
F14 C34 1.343(2)
F15 C35 1.357(2)
F16 C37 1.350(2)
F17 C38 1.344(2)
F18 C39 1.334(2)
F19 C40 1.341(2)
F20 C41 1.353(2)
F21 C43 1.349(2)
F22 C44 1.348(2)
F23 C45 1.344(2)
F24 C46 1.347(2)
F25 C47 1.362(2)
F26 C49 1.350(2)
F27 C50 1.343(2)
F28 C51 1.343(2)
F29 C52 1.346(2)
F30 C53 1.355(2)
C2 C3 1.359(3)
C2 H2A 0.9500
C3 H3A 0.9500
C4 C5 1.524(2)
C4 H4A 1.0000
C5 C6 1.401(2)
C5 C10 1.423(3)
C6 C7 1.388(3)
C6 H6A 0.9500
C7 C8 1.383(3)
C7 H7A 0.9500
C8 C9 1.378(3)
C8 H8A 0.9500
C9 C10 1.407(3)
C9 H9A 0.9500
C11 C12 1.525(2)
C11 H11A 1.0000
C12 C17 1.396(3)
C12 C13 1.421(2)
C13 C14 1.404(2)
C14 C15 1.380(3)
C14 H14A 0.9500
C15 C16 1.382(3)
C15 H15A 0.9500
C16 C17 1.386(3)
C16 H16A 0.9500
C17 H17A 0.9500
C18 C23 1.391(3)
C18 C19 1.394(3)
C19 C20 1.380(3)
C20 C21 1.371(3)
C21 C22 1.374(3)
C22 C23 1.390(3)
C24 C25 1.393(3)
C24 C29 1.396(3)
C25 C26 1.383(3)
C26 C27 1.375(3)
C27 C28 1.370(3)
C28 C29 1.387(3)
C30 C35 1.392(3)
C30 C31 1.401(3)
C31 C32 1.379(3)
C32 C33 1.375(3)
C33 C34 1.370(3)
C34 C35 1.386(3)
C36 C41 1.390(2)
C36 C37 1.397(2)
C37 C38 1.381(2)
C38 C39 1.370(3)
C39 C40 1.379(3)
C40 C41 1.385(2)
C42 C47 1.385(3)
C42 C43 1.397(3)
C43 C44 1.387(3)
C44 C45 1.366(3)
C45 C46 1.363(3)
C46 C47 1.387(3)
C48 C53 1.393(3)
C48 C49 1.396(3)
C49 C50 1.389(3)
C50 C51 1.372(3)
C51 C52 1.370(3)
C52 C53 1.386(3)
C54 C55 1.530(3)
C54 C56 1.538(3)
C54 C57 1.539(3)
C55 H55A 0.9800
C55 H55B 0.9800
C55 H55C 0.9800
C56 H56A 0.9800
C56 H56B 0.9800
C56 H56C 0.9800
C57 H57A 0.9800
C57 H57B 0.9800
C57 H57C 0.9800
C58 C61 1.538(4)
C58 C59 1.546(4)
C58 C60 1.548(4)
C59 H59A 0.9800
C59 H59B 0.9800
C59 H59C 0.9800
C60 H60A 0.9800
C60 H60B 0.9800
C60 H60C 0.9800
C61 H61A 0.9800
C61 H61B 0.9800
C61 H61C 0.9800
C62 C64 1.530(3)
C62 C63 1.538(3)
C62 C65 1.540(3)
C63 H63A 0.9800
C63 H63B 0.9800
C63 H63C 0.9800
C64 H64A 0.9800
C64 H64B 0.9800
C64 H64C 0.9800
C65 H65A 0.9800
C65 H65B 0.9800
C65 H65C 0.9800
Br1 C66 1.884(4)
C66 C67 1.3900
C66 C71 1.3900
C67 C68 1.3900
C67 H67A 0.9500
C68 C69 1.3900
C68 H68A 0.9500
C69 C70 1.3900
C69 H69A 0.9500
C70 C71 1.3900
C70 H70A 0.9500
C71 H71A 0.9500
C72 C73 1.418(11)
C72 H72A 0.9800
C72 H72B 0.9800
C72 H72C 0.9800
C73 C74 1.436(11)
C73 H73A 0.9900
C73 H73B 0.9900
C74 C75 1.541(14)
C74 H74A 0.9900
C74 H74B 0.9900
C75 C76 1.385(18)
C75 H75A 0.9900
C75 H75B 0.9900
C76 H76A 0.9800
C76 H76B 0.9800
C76 H76C 0.9800
